data_1504739
loop_
_publ_author_name
'Chen, Jian'
'Liu, Qiang'
'Zhang, Weicheng'
'Spinella, Stephen'
'Lei, Aiwen'
'Zhang, Xumu'

_publ_section_title
;
 A convenient synthesis and the asymmetric hydrogenation of N-phthaloyl
 dehydroamino acid esters.
;
_journal_issue 14
_journal_name_full 'Organic letters'
_journal_page_first 3033
_journal_page_last 3036
_journal_paper_doi 10.1021/ol800996j
_journal_volume 10
_journal_year 2008
_chemical_formula_sum 'C14 H13 N O4'
_chemical_formula_weight 259.25
_chemical_name_systematic
; 

 ? 

;
_space_group_IT_number 7
_symmetry_cell_setting monoclinic
_symmetry_space_group_name_Hall 'P -2yc'
_symmetry_space_group_name_H-M 'P 1 c 1'
_atom_sites_solution_hydrogens geom
_atom_sites_solution_primary direct
_atom_sites_solution_secondary difmap
_audit_creation_method SHELXL-97
_cell_angle_alpha 90.00
_cell_angle_beta 100.464(2)
_cell_angle_gamma 90.00
_cell_formula_units_Z 2
_cell_length_a 6.3701(7)
_cell_length_b 13.0956(14)
_cell_length_c 7.4352(8)
_cell_measurement_reflns_used 6156
_cell_measurement_temperature 100(2)
_cell_measurement_theta_max 30.70
_cell_measurement_theta_min 2.79
_cell_volume 609.93(11)
_computing_cell_refinement 'Bruker SMART'
_computing_data_collection 'Bruker SMART'
_computing_data_reduction 'Bruker SAINT'
_computing_molecular_graphics 'Bruker SHELXTL'
_computing_publication_material 'Bruker SHELXTL'
_computing_structure_refinement 'SHELXL-97 (Sheldrick, 1997)'
_computing_structure_solution 'SHELXS-97 (Sheldrick, 1990)'
_diffrn_ambient_temperature 100(2)
_diffrn_measured_fraction_theta_full 0.997
_diffrn_measured_fraction_theta_max 0.997
_diffrn_measurement_device_type 'CCD area detector'
_diffrn_measurement_method 'phi and omega scans'
_diffrn_radiation_monochromator graphite
_diffrn_radiation_source 'fine-focus sealed tube'
_diffrn_radiation_type MoK\a
_diffrn_radiation_wavelength 0.71073
_diffrn_reflns_av_R_equivalents 0.0178
_diffrn_reflns_av_sigmaI/netI 0.0252
_diffrn_reflns_limit_h_max 9
_diffrn_reflns_limit_h_min -9
_diffrn_reflns_limit_k_max 17
_diffrn_reflns_limit_k_min -18
_diffrn_reflns_limit_l_max 10
_diffrn_reflns_limit_l_min -10
_diffrn_reflns_number 7082
_diffrn_reflns_theta_full 30.55
_diffrn_reflns_theta_max 30.55
_diffrn_reflns_theta_min 3.11
_exptl_absorpt_coefficient_mu 0.105
_exptl_absorpt_correction_T_max 0.9999
_exptl_absorpt_correction_T_min 0.8148
_exptl_absorpt_correction_type multi-scan
_exptl_absorpt_process_details 'Bruker SAINT (SADABS)'
_exptl_crystal_colour colourless
_exptl_crystal_density_diffrn 1.412
_exptl_crystal_density_method 'not measured'
_exptl_crystal_description plate
_exptl_crystal_F_000 272
_exptl_crystal_size_max 0.31
_exptl_crystal_size_mid 0.29
_exptl_crystal_size_min 0.07
_refine_diff_density_max 0.471
_refine_diff_density_min -0.183
_refine_diff_density_rms 0.058
_refine_ls_abs_structure_details 'Flack H D (1983), Acta Cryst. A39, 876-881'
_refine_ls_abs_structure_Flack -0.1(6)
_refine_ls_extinction_method none
_refine_ls_goodness_of_fit_ref 1.001
_refine_ls_hydrogen_treatment mixed
_refine_ls_matrix_type full
_refine_ls_number_parameters 224
_refine_ls_number_reflns 3598
_refine_ls_number_restraints 2
_refine_ls_restrained_S_all 1.001
_refine_ls_R_factor_all 0.0374
_refine_ls_R_factor_gt 0.0365
_refine_ls_shift/su_max 0.000
_refine_ls_shift/su_mean 0.000
_refine_ls_structure_factor_coef Fsqd
_refine_ls_weighting_details 'calc w=1/[\s^2^(Fo^2^)+(0.0650P)^2^+0.0750P] where P=(Fo^2^+2Fc^2^)/3'
_refine_ls_weighting_scheme calc
_refine_ls_wR_factor_gt 0.0910
_refine_ls_wR_factor_ref 0.0918
_reflns_number_gt 3498
_reflns_number_total 3598
_reflns_threshold_expression >2sigma(I)
_cod_data_source_file ol800996j-file002.cif
_cod_data_source_block jian_cc
_cod_depositor_comments
;
The following automatic conversions were performed:

'_symmetry_cell_setting' value 'Monoclinic' changed to 'monoclinic'
according to /home/saulius/struct/CIF-dictionaries/cif_core.dic
dictionary named 'cif_core.dic' version 2.4.1 from 2010-06-29.

Automatic conversion script
Id: cif_fix_values 1715 2011-07-08 13:25:40Z adriana 
;
_cod_original_sg_symbol_H-M Pc
_cod_database_code 1504739

loop_
_symmetry_equiv_pos_as_xyz
'x, y, z'
'x, -y, z+1/2'

loop_
_atom_site_label
_atom_site_type_symbol
_atom_site_fract_x
_atom_site_fract_y
_atom_site_fract_z
_atom_site_U_iso_or_equiv
_atom_site_adp_type
_atom_site_occupancy
_atom_site_symmetry_multiplicity
_atom_site_calc_flag
O1 O -0.15605(13) 0.17682(7) 0.39659(13) 0.02197(18) Uani 1 1 d
O2 O -0.84875(15) 0.15625(7) 0.08582(13) 0.02318(19) Uani 1 1 d
O3 O -0.16432(14) 0.49539(7) 0.13484(13) 0.02124(18) Uani 1 1 d
O4 O -0.47529(17) 0.52875(7) 0.22812(15) 0.0259(2) Uani 1 1 d
N1 N -0.50707(15) 0.19549(7) 0.24065(15) 0.01576(17) Uani 1 1 d
C1 C -0.32243(19) 0.14019(9) 0.32126(16) 0.0163(2) Uani 1 1 d
C2 C -0.38154(18) 0.03056(9) 0.29464(15) 0.0165(2) Uani 1 1 d
C3 C -0.2595(2) -0.05514(10) 0.34721(17) 0.0218(2) Uani 1 1 d
H3 H -0.122(3) -0.0534(15) 0.405(3) 0.028(5) Uiso 1 1 d
C4 C -0.3575(2) -0.14960(10) 0.30475(19) 0.0242(3) Uani 1 1 d
H4 H -0.273(3) -0.2098(15) 0.342(3) 0.025(4) Uiso 1 1 d
C5 C -0.5677(2) -0.15707(10) 0.21282(19) 0.0244(3) Uani 1 1 d
H5 H -0.628(3) -0.2238(16) 0.187(3) 0.032(5) Uiso 1 1 d
C6 C -0.6904(2) -0.06975(9) 0.15921(18) 0.0212(2) Uani 1 1 d
H6 H -0.844(3) -0.0750(15) 0.101(3) 0.028(5) Uiso 1 1 d
C7 C -0.59196(18) 0.02375(8) 0.20361(15) 0.0166(2) Uani 1 1 d
C8 C -0.67542(19) 0.12913(9) 0.16611(16) 0.0168(2) Uani 1 1 d
C9 C -0.52465(17) 0.30418(8) 0.23740(16) 0.01616(19) Uani 1 1 d
C10 C -0.36704(18) 0.35605(9) 0.18227(16) 0.0176(2) Uani 1 1 d
H10 H -0.261(4) 0.3230(17) 0.140(3) 0.043(6) Uiso 1 1 d
C11 C -0.34867(18) 0.46863(9) 0.18581(15) 0.0177(2) Uani 1 1 d
C12 C -0.1141(2) 0.60346(9) 0.12890(17) 0.0220(2) Uani 1 1 d
H12A H -0.243(4) 0.6421(15) 0.115(3) 0.035(5) Uiso 1 1 d
H12B H -0.046(3) 0.6094(14) 0.026(3) 0.020(4) Uiso 1 1 d
C13 C 0.0371(2) 0.63364(10) 0.3005(2) 0.0242(2) Uani 1 1 d
H13A H -0.031(4) 0.6187(17) 0.407(3) 0.039(5) Uiso 1 1 d
H13B H 0.065(3) 0.7096(17) 0.300(3) 0.033(5) Uiso 1 1 d
H13C H 0.162(4) 0.6026(19) 0.301(3) 0.037(5) Uiso 1 1 d
C14 C -0.71200(19) 0.34759(9) 0.30804(18) 0.0199(2) Uani 1 1 d
H14A H -0.661(3) 0.3828(16) 0.422(3) 0.030(5) Uiso 1 1 d
H14B H -0.810(3) 0.2988(17) 0.329(3) 0.033(5) Uiso 1 1 d
H14C H -0.777(4) 0.400(2) 0.222(3) 0.047(6) Uiso 1 1 d

loop_
_atom_site_aniso_label
_atom_site_aniso_U_11
_atom_site_aniso_U_22
_atom_site_aniso_U_33
_atom_site_aniso_U_23
_atom_site_aniso_U_13
_atom_site_aniso_U_12
O1 0.0142(4) 0.0228(4) 0.0263(4) -0.0016(4) -0.0033(3) 0.0004(3)
O2 0.0160(4) 0.0233(4) 0.0267(5) 0.0004(4) -0.0055(3) -0.0006(3)
O3 0.0189(4) 0.0167(4) 0.0280(4) -0.0013(3) 0.0038(3) -0.0025(3)
O4 0.0264(5) 0.0195(4) 0.0335(5) 0.0005(4) 0.0101(4) 0.0040(3)
N1 0.0119(4) 0.0157(4) 0.0182(4) -0.0001(4) -0.0012(3) 0.0003(3)
C1 0.0136(4) 0.0180(5) 0.0165(4) 0.0004(4) 0.0005(4) 0.0020(3)
C2 0.0162(5) 0.0173(5) 0.0160(5) -0.0004(4) 0.0027(4) 0.0006(4)
C3 0.0223(5) 0.0213(5) 0.0213(5) 0.0012(4) 0.0026(4) 0.0051(4)
C4 0.0305(7) 0.0180(5) 0.0259(6) 0.0027(4) 0.0096(5) 0.0047(5)
C5 0.0323(7) 0.0160(5) 0.0271(6) -0.0010(4) 0.0111(5) -0.0026(4)
C6 0.0211(5) 0.0201(5) 0.0229(5) -0.0018(4) 0.0051(4) -0.0049(4)
C7 0.0164(5) 0.0164(5) 0.0165(4) 0.0002(4) 0.0019(4) -0.0007(4)
C8 0.0147(5) 0.0182(5) 0.0166(4) -0.0002(4) 0.0008(4) -0.0015(3)
C9 0.0150(5) 0.0157(4) 0.0162(4) -0.0007(4) -0.0014(4) 0.0014(3)
C10 0.0169(5) 0.0163(5) 0.0193(5) -0.0021(4) 0.0026(4) 0.0005(4)
C11 0.0179(5) 0.0179(5) 0.0163(4) 0.0005(4) 0.0004(4) -0.0006(4)
C12 0.0230(6) 0.0175(5) 0.0251(6) 0.0021(4) 0.0034(5) -0.0034(4)
C13 0.0200(5) 0.0220(5) 0.0298(6) -0.0039(4) 0.0027(5) -0.0037(4)
C14 0.0153(5) 0.0191(5) 0.0251(5) -0.0009(4) 0.0030(4) 0.0021(4)

loop_
_atom_type_symbol
_atom_type_description
_atom_type_scat_dispersion_real
_atom_type_scat_dispersion_imag
_atom_type_scat_source
C C 0.0033 0.0016 'International Tables Vol C Tables 4.2.6.8 and 6.1.1.4'
H H 0.0000 0.0000 'International Tables Vol C Tables 4.2.6.8 and 6.1.1.4'
N N 0.0061 0.0033 'International Tables Vol C Tables 4.2.6.8 and 6.1.1.4'
O O 0.0106 0.0060 'International Tables Vol C Tables 4.2.6.8 and 6.1.1.4'

loop_
_geom_angle_atom_site_label_1
_geom_angle_atom_site_label_2
_geom_angle_atom_site_label_3
_geom_angle
C11 O3 C12 118.07(9)
C8 N1 C1 111.34(9)
C8 N1 C9 123.71(9)
C1 N1 C9 124.95(9)
O1 C1 N1 125.82(11)
O1 C1 C2 128.74(11)
N1 C1 C2 105.43(10)
C3 C2 C7 121.95(11)
C3 C2 C1 129.09(11)
C7 C2 C1 108.96(10)
C2 C3 C4 116.77(12)
C2 C3 H3 124.2(13)
C4 C3 H3 119.0(13)
C5 C4 C3 121.63(12)
C5 C4 H4 121.3(12)
C3 C4 H4 117.0(12)
C4 C5 C6 121.29(12)
C4 C5 H5 118.5(13)
C6 C5 H5 120.2(13)
C7 C6 C5 116.59(12)
C7 C6 H6 122.0(11)
C5 C6 H6 121.3(11)
C6 C7 C2 121.77(11)
C6 C7 C8 130.05(11)
C2 C7 C8 108.18(10)
O2 C8 N1 124.96(11)
O2 C8 C7 128.94(11)
N1 C8 C7 106.09(9)
C10 C9 N1 116.80(10)
C10 C9 C14 127.18(10)
N1 C9 C14 115.90(10)
C9 C10 C11 124.23(10)
C9 C10 H10 120.9(15)
C11 C10 H10 114.9(14)
O4 C11 O3 124.18(11)
O4 C11 C10 126.84(10)
O3 C11 C10 108.98(10)
O3 C12 C13 109.90(10)
O3 C12 H12A 109.3(12)
C13 C12 H12A 111.0(13)
O3 C12 H12B 103.8(11)
C13 C12 H12B 110.4(11)
H12A C12 H12B 112.1(17)
C12 C13 H13A 108.7(14)
C12 C13 H13B 109.9(12)
H13A C13 H13B 107.5(17)
C12 C13 H13C 108.6(15)
H13A C13 H13C 115(2)
H13B C13 H13C 107.1(19)
C9 C14 H14A 108.8(12)
C9 C14 H14B 113.4(13)
H14A C14 H14B 108.4(18)
C9 C14 H14C 107.8(14)
H14A C14 H14C 106.1(19)
H14B C14 H14C 112(2)

loop_
_geom_bond_atom_site_label_1
_geom_bond_atom_site_label_2
_geom_bond_distance
O1 C1 1.2048(15)
O2 C8 1.2092(15)
O3 C11 1.3443(15)
O3 C12 1.4533(14)
O4 C11 1.2090(14)
N1 C8 1.4130(14)
N1 C1 1.4181(14)
N1 C9 1.4276(13)
C1 C2 1.4883(16)
C2 C3 1.3809(16)
C2 C7 1.3904(14)
C3 C4 1.3958(18)
C3 H3 0.91(2)
C4 C5 1.392(2)
C4 H4 0.97(2)
C5 C6 1.4015(18)
C5 H5 0.96(2)
C6 C7 1.3880(16)
C6 H6 1.00(2)
C7 C8 1.4870(16)
C9 C10 1.3367(16)
C9 C14 1.5003(16)
C10 C11 1.4788(15)
C10 H10 0.91(2)
C12 C13 1.5056(19)
C12 H12A 0.95(2)
C12 H12B 0.951(18)
C13 H13A 0.99(2)
C13 H13B 1.01(2)
C13 H13C 0.89(2)
C14 H14A 0.97(2)
C14 H14B 0.92(2)
C14 H14C 0.98(2)

loop_
_geom_torsion_atom_site_label_1
_geom_torsion_atom_site_label_2
_geom_torsion_atom_site_label_3
_geom_torsion_atom_site_label_4
_geom_torsion
C8 N1 C1 O1 -179.20(11)
C9 N1 C1 O1 -0.41(19)
C8 N1 C1 C2 -0.09(13)
C9 N1 C1 C2 178.70(11)
O1 C1 C2 C3 -1.1(2)
N1 C1 C2 C3 179.84(11)
O1 C1 C2 C7 178.69(12)
N1 C1 C2 C7 -0.39(12)
C7 C2 C3 C4 -0.07(16)
C1 C2 C3 C4 179.67(12)
C2 C3 C4 C5 0.40(18)
C3 C4 C5 C6 -0.15(19)
C4 C5 C6 C7 -0.43(18)
C5 C6 C7 C2 0.76(17)
C5 C6 C7 C8 179.50(11)
C3 C2 C7 C6 -0.53(16)
C1 C2 C7 C6 179.68(10)
C3 C2 C7 C8 -179.52(10)
C1 C2 C7 C8 0.70(11)
C1 N1 C8 O2 -178.21(11)
C9 N1 C8 O2 2.98(19)
C1 N1 C8 C7 0.50(13)
C9 N1 C8 C7 -178.31(11)
C6 C7 C8 O2 -1.0(2)
C2 C7 C8 O2 177.90(12)
C6 C7 C8 N1 -179.61(12)
C2 C7 C8 N1 -0.74(12)
C8 N1 C9 C10 -132.42(12)
C1 N1 C9 C10 48.94(16)
C8 N1 C9 C14 51.35(15)
C1 N1 C9 C14 -127.29(12)
N1 C9 C10 C11 -174.33(10)
C14 C9 C10 C11 1.4(2)
C12 O3 C11 O4 -0.42(18)
C12 O3 C11 C10 -179.99(10)
C9 C10 C11 O4 -4.3(2)
C9 C10 C11 O3 175.28(11)
C11 O3 C12 C13 98.78(12)
